data_1518910
loop_
_publ_author_name
'Barbara Modec'
'Peter Bukovec'

_publ_section_title
;
 Solid state structures of dinuclear and trinuclear tungsten and
 molybdenum complexes with single metal-metal bonds
;
_journal_name_full 'Inorganica Chimica Acta'
_journal_page_first 226
_journal_page_last 234
_journal_volume 424
_journal_year 2015
_chemical_formula_sum 'C24 H22 N4 O12 W2'
_chemical_formula_weight 926.16
_space_group_IT_number 15
_symmetry_cell_setting monoclinic
_symmetry_space_group_name_Hall '-C 2yc'
_symmetry_space_group_name_H-M 'C 1 2/c 1'
_atom_sites_solution_hydrogens geom
_atom_sites_solution_primary direct
_atom_sites_solution_secondary difmap
_cell_angle_alpha 90.00
_cell_angle_beta 114.0914(7)
_cell_angle_gamma 90.00
_cell_formula_units_Z 4
_cell_length_a 21.9612(3)
_cell_length_b 8.8332(2)
_cell_length_c 15.1358(3)
_cell_measurement_temperature 150(2)
_cell_volume 2680.41(9)
_computing_cell_refinement 'Denzo-SMN (Otwinowski & Minor, 1997)'
_computing_data_collection 'Denzo-SMN (Otwinowski & Minor, 1997)'
_computing_data_reduction 'Denzo-SMN (Otwinowski & Minor, 1997)'
_computing_structure_refinement 'SHELXL-97 (Sheldrick, 1997)'
_computing_structure_solution 'SHELXS-97 (Sheldrick, 1990)'
_diffrn_ambient_temperature 150(2)
_diffrn_measured_fraction_theta_full 0.995
_diffrn_measured_fraction_theta_max 0.995
_diffrn_measurement_device_type 'Nonius Kappa CCD diffractometer'
_diffrn_radiation_monochromator graphite
_diffrn_radiation_source 'fine-focus sealed tube'
_diffrn_radiation_type MoK\a
_diffrn_radiation_wavelength 0.71073
_diffrn_reflns_av_R_equivalents 0.0233
_diffrn_reflns_av_sigmaI/netI 0.0308
_diffrn_reflns_limit_h_max 28
_diffrn_reflns_limit_h_min -28
_diffrn_reflns_limit_k_max 11
_diffrn_reflns_limit_k_min -11
_diffrn_reflns_limit_l_max 19
_diffrn_reflns_limit_l_min -19
_diffrn_reflns_number 5654
_diffrn_reflns_theta_full 27.48
_diffrn_reflns_theta_max 27.48
_diffrn_reflns_theta_min 3.62
_exptl_absorpt_coefficient_mu 8.649
_exptl_absorpt_correction_T_max 0.5827
_exptl_absorpt_correction_T_min 0.4784
_exptl_absorpt_correction_type multi-scan
_exptl_absorpt_process_details
;
HKL SCALEPACK (Otwinowski & Minor, 1997)
;
_exptl_crystal_colour yellow
_exptl_crystal_density_diffrn 2.295
_exptl_crystal_density_method 'not measured'
_exptl_crystal_description block
_exptl_crystal_F_000 1752
_exptl_crystal_size_max 0.10
_exptl_crystal_size_mid 0.08
_exptl_crystal_size_min 0.07
_refine_diff_density_max 2.961
_refine_diff_density_min -1.886
_refine_diff_density_rms 0.171
_refine_ls_extinction_method none
_refine_ls_goodness_of_fit_ref 1.126
_refine_ls_hydrogen_treatment constr
_refine_ls_matrix_type full
_refine_ls_number_parameters 190
_refine_ls_number_reflns 3068
_refine_ls_number_restraints 0
_refine_ls_restrained_S_all 1.126
_refine_ls_R_factor_all 0.0280
_refine_ls_R_factor_gt 0.0260
_refine_ls_shift/su_max 0.004
_refine_ls_shift/su_mean 0.000
_refine_ls_structure_factor_coef Fsqd
_refine_ls_weighting_details 'calc w=1/[\s^2^(Fo^2^)+(0.0251P)^2^+25.8248P] where P=(Fo^2^+2Fc^2^)/3'
_refine_ls_weighting_scheme calc
_refine_ls_wR_factor_gt 0.0667
_refine_ls_wR_factor_ref 0.0677
_reflns_number_gt 2886
_reflns_number_total 3068
_reflns_threshold_expression >2sigma(I)
_cod_data_source_file ICA-2015-424-226-234-1.cif
_cod_data_source_block 1
_cod_original_sg_symbol_H-M 'C 2/c'
_cod_database_code 1518910

loop_
_symmetry_equiv_pos_as_xyz
'x, y, z'
'-x, y, -z+1/2'
'x+1/2, y+1/2, z'
'-x+1/2, y+1/2, -z+1/2'
'-x, -y, -z'
'x, -y, z-1/2'
'-x+1/2, -y+1/2, -z'
'x+1/2, -y+1/2, z-1/2'

loop_
_atom_site_label
_atom_site_type_symbol
_atom_site_fract_x
_atom_site_fract_y
_atom_site_fract_z
_atom_site_U_iso_or_equiv
_atom_site_adp_type
_atom_site_occupancy
_atom_site_symmetry_multiplicity
_atom_site_calc_flag
_atom_site_refinement_flags
_atom_site_disorder_assembly
_atom_site_disorder_group
W W 0.949086(7) 0.195459(18) 0.668785(11) 0.01302(8) Uani 1 1 d . . .
O1 O 0.93208(16) 0.0048(4) 0.6486(2) 0.0177(6) Uani 1 1 d . . .
O2 O 1.04236(15) 0.2370(4) 0.6994(2) 0.0168(6) Uani 1 1 d . . .
O3 O 0.84617(15) 0.2413(4) 0.6267(2) 0.0174(6) Uani 1 1 d . . .
O4 O 0.93553(15) 0.4390(4) 0.6401(2) 0.0197(6) Uani 1 1 d . . .
O5 O 0.86489(17) 0.6327(4) 0.6115(3) 0.0239(7) Uani 1 1 d . . .
O6 O 0.76900(16) 0.4196(4) 0.6072(3) 0.0242(7) Uani 1 1 d . . .
N1 N 0.93826(19) 0.2072(4) 0.5154(3) 0.0162(8) Uani 1 1 d . . .
N2 N 0.7365(2) 0.7140(5) 0.3818(3) 0.0193(8) Uani 1 1 d . . .
H2 H 0.7084 0.7750 0.3891 0.023 Uiso 1 1 calc R . .
C1 C 0.8251(2) 0.3790(5) 0.6190(3) 0.0173(8) Uani 1 1 d . . .
C2 C 0.8788(2) 0.4951(5) 0.6241(3) 0.0176(8) Uani 1 1 d . . .
C11 C 0.9797(3) 0.2901(6) 0.4902(4) 0.0264(11) Uani 1 1 d . . .
H11 H 1.0091 0.3559 0.5356 0.032 Uiso 1 1 calc R . .
C12 C 0.9806(3) 0.2820(7) 0.3996(4) 0.0303(12) Uani 1 1 d . . .
H12 H 1.0107 0.3400 0.3851 0.036 Uiso 1 1 calc R . .
C13 C 0.9368(3) 0.1876(5) 0.3312(4) 0.0249(10) Uani 1 1 d . . .
H13 H 0.9368 0.1799 0.2699 0.030 Uiso 1 1 calc R . .
C14 C 0.8928(3) 0.1043(7) 0.3558(4) 0.0448(17) Uani 1 1 d . . .
H14 H 0.8621 0.0398 0.3110 0.054 Uiso 1 1 calc R . .
C15 C 0.8951(3) 0.1182(7) 0.4485(4) 0.0384(15) Uani 1 1 d . . .
H15 H 0.8651 0.0627 0.4644 0.046 Uiso 1 1 calc R . .
C21 C 0.7868(2) 0.7714(6) 0.3637(4) 0.0231(10) Uani 1 1 d . . .
H21 H 0.7906 0.8756 0.3591 0.028 Uiso 1 1 calc R . .
C22 C 0.8327(3) 0.6775(6) 0.3519(4) 0.0257(11) Uani 1 1 d . . .
H22 H 0.8678 0.7167 0.3395 0.031 Uiso 1 1 calc R . .
C23 C 0.8254(2) 0.5226(6) 0.3590(4) 0.0257(10) Uani 1 1 d . . .
H23 H 0.8557 0.4568 0.3505 0.031 Uiso 1 1 calc R . .
C24 C 0.7735(2) 0.4650(6) 0.3784(3) 0.0231(9) Uani 1 1 d . . .
H24 H 0.7689 0.3613 0.3843 0.028 Uiso 1 1 calc R . .
C25 C 0.7288(2) 0.5653(6) 0.3889(3) 0.0203(9) Uani 1 1 d . . .
H25 H 0.6931 0.5291 0.4009 0.024 Uiso 1 1 calc R . .

loop_
_atom_site_aniso_label
_atom_site_aniso_U_11
_atom_site_aniso_U_22
_atom_site_aniso_U_33
_atom_site_aniso_U_23
_atom_site_aniso_U_13
_atom_site_aniso_U_12
W 0.01174(11) 0.01478(11) 0.01449(11) 0.00061(6) 0.00734(8) -0.00098(6)
O1 0.0196(15) 0.0173(15) 0.0184(15) -0.0015(12) 0.0099(12) -0.0053(13)
O2 0.0152(15) 0.0208(15) 0.0166(15) 0.0006(13) 0.0089(12) 0.0004(13)
O3 0.0145(14) 0.0144(15) 0.0238(17) 0.0020(13) 0.0084(13) 0.0005(12)
O4 0.0166(14) 0.0181(16) 0.0276(16) 0.0027(13) 0.0124(13) 0.0000(12)
O5 0.0235(16) 0.0141(15) 0.039(2) 0.0001(14) 0.0180(15) 0.0009(13)
O6 0.0153(15) 0.0239(17) 0.0342(19) -0.0018(15) 0.0110(14) 0.0002(13)
N1 0.0137(17) 0.0196(19) 0.0155(18) 0.0012(14) 0.0061(15) -0.0011(14)
N2 0.0175(18) 0.0220(19) 0.021(2) -0.0035(15) 0.0104(16) 0.0012(15)
C1 0.0152(19) 0.022(2) 0.017(2) 0.0020(17) 0.0086(16) 0.0007(17)
C2 0.020(2) 0.019(2) 0.016(2) 0.0018(16) 0.0096(17) 0.0020(17)
C11 0.024(2) 0.034(3) 0.023(2) -0.005(2) 0.011(2) -0.012(2)
C12 0.026(3) 0.047(3) 0.023(3) 0.001(2) 0.015(2) -0.010(2)
C13 0.036(3) 0.024(2) 0.018(2) 0.0018(18) 0.014(2) 0.003(2)
C14 0.067(4) 0.045(3) 0.018(2) -0.007(2) 0.012(3) -0.037(3)
C15 0.043(3) 0.050(4) 0.019(2) -0.002(2) 0.010(2) -0.033(3)
C21 0.024(2) 0.021(2) 0.028(3) 0.0013(19) 0.014(2) -0.0031(19)
C22 0.024(2) 0.030(3) 0.033(3) 0.003(2) 0.020(2) -0.005(2)
C23 0.026(2) 0.026(2) 0.029(3) 0.001(2) 0.016(2) 0.007(2)
C24 0.025(2) 0.020(2) 0.025(2) 0.0016(18) 0.0107(19) 0.0002(18)
C25 0.017(2) 0.026(2) 0.020(2) 0.0005(18) 0.0094(17) -0.0035(18)

loop_
_atom_type_symbol
_atom_type_description
_atom_type_scat_dispersion_real
_atom_type_scat_dispersion_imag
_atom_type_scat_source
C C 0.0033 0.0016 'International Tables Vol C Tables 4.2.6.8 and 6.1.1.4'
H H 0.0000 0.0000 'International Tables Vol C Tables 4.2.6.8 and 6.1.1.4'
N N 0.0061 0.0033 'International Tables Vol C Tables 4.2.6.8 and 6.1.1.4'
O O 0.0106 0.0060 'International Tables Vol C Tables 4.2.6.8 and 6.1.1.4'
W W -0.8490 6.8722 'International Tables Vol C Tables 4.2.6.8 and 6.1.1.4'

loop_
_geom_angle_atom_site_label_1
_geom_angle_atom_site_label_2
_geom_angle_atom_site_label_3
_geom_angle
_geom_angle_site_symmetry_1
_geom_angle_site_symmetry_3
O1 W O2 110.97(14) . .
O1 W O2 106.68(14) . 2_756
O2 W O2 93.91(13) . 2_756
O1 W O3 90.35(14) . .
O2 W O3 157.84(14) . .
O2 W O3 85.27(13) 2_756 .
O1 W O4 157.14(14) . .
O2 W O4 84.63(13) . .
O2 W O4 88.07(13) 2_756 .
O3 W O4 73.21(12) . .
O1 W N1 86.43(14) . .
O2 W N1 83.90(13) . .
O2 W N1 166.54(14) 2_756 .
O3 W N1 91.76(13) . .
O4 W N1 78.51(13) . .
O1 W W 102.19(11) . 2_756
O2 W W 49.32(9) . 2_756
O2 W W 48.67(9) 2_756 2_756
O3 W W 133.94(9) . 2_756
O4 W W 100.66(9) . 2_756
N1 W W 132.65(10) . 2_756
W O2 W 82.01(12) . 2_756
C1 O3 W 120.4(3) . .
C2 O4 W 117.7(3) . .
C15 N1 C11 117.6(4) . .
C15 N1 W 120.3(3) . .
C11 N1 W 121.6(3) . .
C25 N2 C21 122.0(4) . .
C25 N2 H2 119.0 . .
C21 N2 H2 119.0 . .
O6 C1 O3 126.3(4) . .
O6 C1 C2 121.1(4) . .
O3 C1 C2 112.6(4) . .
O5 C2 O4 124.7(4) . .
O5 C2 C1 120.3(4) . .
O4 C2 C1 114.9(4) . .
N1 C11 C12 122.8(5) . .
N1 C11 H11 118.6 . .
C12 C11 H11 118.6 . .
C13 C12 C11 119.4(5) . .
C13 C12 H12 120.3 . .
C11 C12 H12 120.3 . .
C12 C13 C14 118.2(5) . .
C12 C13 H13 120.9 . .
C14 C13 H13 120.9 . .
C13 C14 C15 118.9(5) . .
C13 C14 H14 120.5 . .
C15 C14 H14 120.5 . .
N1 C15 C14 123.0(5) . .
N1 C15 H15 118.5 . .
C14 C15 H15 118.5 . .
N2 C21 C22 120.6(5) . .
N2 C21 H21 119.7 . .
C22 C21 H21 119.7 . .
C21 C22 C23 118.1(4) . .
C21 C22 H22 120.9 . .
C23 C22 H22 120.9 . .
C24 C23 C22 120.7(5) . .
C24 C23 H23 119.7 . .
C22 C23 H23 119.7 . .
C25 C24 C23 118.4(5) . .
C25 C24 H24 120.8 . .
C23 C24 H24 120.8 . .
N2 C25 C24 120.2(4) . .
N2 C25 H25 119.9 . .
C24 C25 H25 119.9 . .

loop_
_geom_bond_atom_site_label_1
_geom_bond_atom_site_label_2
_geom_bond_distance
_geom_bond_site_symmetry_2
W O1 1.725(3) .
W O2 1.942(3) .
W O2 1.961(3) 2_756
W O3 2.122(3) .
W O4 2.190(3) .
W N1 2.238(4) .
W W 2.5606(3) 2_756
O2 W 1.961(3) 2_756
O3 C1 1.289(6) .
O4 C2 1.268(5) .
O5 C2 1.249(6) .
O6 C1 1.225(5) .
N1 C15 1.325(6) .
N1 C11 1.339(6) .
N2 C25 1.335(6) .
N2 C21 1.342(6) .
N2 H2 0.8600 .
C1 C2 1.541(6) .
C11 C12 1.382(7) .
C11 H11 0.9300 .
C12 C13 1.370(7) .
C12 H12 0.9300 .
C13 C14 1.382(8) .
C13 H13 0.9300 .
C14 C15 1.389(8) .
C14 H14 0.9300 .
C15 H15 0.9300 .
C21 C22 1.372(7) .
C21 H21 0.9300 .
C22 C23 1.387(7) .
C22 H22 0.9300 .
C23 C24 1.386(7) .
C23 H23 0.9300 .
C24 C25 1.378(7) .
C24 H24 0.9300 .
C25 H25 0.9300 .
